data_4510807
loop_
_publ_author_name
'Wang, Lian-Cheng'
'Sun, Junliang'
'Huang, Zhi-Tang'
'Zheng, Qi-Yu'

_publ_section_title
;
 Observation of a Persistent Supramolecular Synthon Involving Carboxyl
 Groups and H2O That Guides the Formation of Polycatenated Co-crystals of
 a Tritopic Carboxylic Acid and Bis(pyridyls)
;
_journal_issue 1
_journal_name_full 'Crystal Growth &amp; Design'
_journal_page_first 1
_journal_paper_doi 10.1021/cg301015a
_journal_volume 13
_journal_year 2013
_chemical_formula_moiety 'C57 H54 O6, 0.5(C10 H8 N4), 2(C3 H6 O), 2(H2 O)'
_chemical_formula_sum 'C68 H74 N2 O10'
_chemical_formula_weight 1079.29
_chemical_name_systematic
; 
 ? 
;
_space_group_IT_number 15
_symmetry_cell_setting monoclinic
_symmetry_space_group_name_Hall '-C 2yc'
_symmetry_space_group_name_H-M 'C 1 2/c 1'
_atom_sites_solution_hydrogens geom
_atom_sites_solution_primary direct
_atom_sites_solution_secondary difmap
_audit_creation_method SHELXL-97
_cell_angle_alpha 90.00
_cell_angle_beta 122.213(3)
_cell_angle_gamma 90.00
_cell_formula_units_Z 8
_cell_length_a 31.120(6)
_cell_length_b 18.155(3)
_cell_length_c 25.759(5)
_cell_measurement_reflns_used 10750
_cell_measurement_temperature 173(2)
_cell_measurement_theta_max 26.37
_cell_measurement_theta_min 1.31
_cell_volume 12313(4)
_computing_cell_refinement 'CrystalClear (Rigaku Inc., 2007)'
_computing_data_collection 'CrystalClear (Rigaku Inc., 2007)'
_computing_data_reduction 'CrystalClear (Rigaku Inc., 2007)'
_computing_molecular_graphics 'XP in Siemens SHELXTL (Sheldrick, 1994)'
_computing_publication_material 'SHELX97 (Sheldrick, 1997)'
_computing_structure_refinement 'SHELXL-97 (Sheldrick, 1997)'
_computing_structure_solution 'SHELXS-97 (Sheldrick, 1990)'
_diffrn_ambient_temperature 173(2)
_diffrn_measured_fraction_theta_full 0.996
_diffrn_measured_fraction_theta_max 0.996
_diffrn_measurement_device_type 'MM007-HF CCD(Saturn 724+)'
_diffrn_measurement_method '\w scans at fixed \c = 45\%'
_diffrn_radiation_monochromator Confocal
_diffrn_radiation_source 'rotating anode'
_diffrn_radiation_type MoK\a
_diffrn_radiation_wavelength 0.71073
_diffrn_reflns_av_R_equivalents 0.0438
_diffrn_reflns_av_sigmaI/netI 0.0674
_diffrn_reflns_limit_h_max 28
_diffrn_reflns_limit_h_min -36
_diffrn_reflns_limit_k_max 21
_diffrn_reflns_limit_k_min -21
_diffrn_reflns_limit_l_max 30
_diffrn_reflns_limit_l_min -30
_diffrn_reflns_number 24919
_diffrn_reflns_theta_full 25.00
_diffrn_reflns_theta_max 25.00
_diffrn_reflns_theta_min 1.67
_exptl_absorpt_coefficient_mu 0.077
_exptl_absorpt_correction_T_max 0.9885
_exptl_absorpt_correction_T_min 0.9847
_exptl_absorpt_correction_type multi-scan
_exptl_absorpt_process_details 'CrystalClear (Rigaku Inc., 2007)'
_exptl_crystal_colour yellow
_exptl_crystal_density_diffrn 1.164
_exptl_crystal_density_method 'not measured'
_exptl_crystal_description block
_exptl_crystal_F_000 4608
_exptl_crystal_size_max 0.20
_exptl_crystal_size_mid 0.15
_exptl_crystal_size_min 0.15
_refine_diff_density_max 0.867
_refine_diff_density_min -0.403
_refine_diff_density_rms 0.057
_refine_ls_extinction_method none
_refine_ls_goodness_of_fit_ref 1.109
_refine_ls_hydrogen_treatment constr
_refine_ls_matrix_type full
_refine_ls_number_parameters 758
_refine_ls_number_reflns 10818
_refine_ls_number_restraints 87
_refine_ls_restrained_S_all 1.113
_refine_ls_R_factor_all 0.1181
_refine_ls_R_factor_gt 0.0976
_refine_ls_shift/su_max 0.004
_refine_ls_shift/su_mean 0.000
_refine_ls_structure_factor_coef Fsqd
_refine_ls_weighting_details 'calc w=1/[\s^2^(Fo^2^)+(0.0944P)^2^+32.5056P] where P=(Fo^2^+2Fc^2^)/3'
_refine_ls_weighting_scheme calc
_refine_ls_wR_factor_gt 0.2318
_refine_ls_wR_factor_ref 0.2461
_reflns_number_gt 8718
_reflns_number_total 10818
_reflns_threshold_expression >2sigma(I)
_cod_data_source_file HPB-azopy.cif
_cod_data_source_block HPB-azopy
_cod_original_cell_volume 12314(4)
_cod_original_sg_symbol_H-M C2/c
_cod_database_code 4510807

loop_
_symmetry_equiv_pos_as_xyz
'x, y, z'
'-x, y, -z+1/2'
'x+1/2, y+1/2, z'
'-x+1/2, y+1/2, -z+1/2'
'-x, -y, -z'
'x, -y, z-1/2'
'-x+1/2, -y+1/2, -z'
'x+1/2, -y+1/2, z-1/2'

loop_
_atom_site_label
_atom_site_type_symbol
_atom_site_fract_x
_atom_site_fract_y
_atom_site_fract_z
_atom_site_U_iso_or_equiv
_atom_site_adp_type
_atom_site_occupancy
_atom_site_symmetry_multiplicity
_atom_site_calc_flag
_atom_site_refinement_flags
_atom_site_disorder_group
O1W O 0.11511(10) 1.41258(14) 1.19650(11) 0.0431(6) Uani 1 1 d . .
H1WA H 0.1191 1.3698 1.1873 0.052 Uiso 1 1 d R .
H1WB H 0.0842 1.4160 1.1842 0.052 Uiso 1 1 d R .
O1 O 0.09828(12) 1.27693(16) 1.07486(15) 0.0641(9) Uani 1 1 d . .
H1A H 0.0866 1.3165 1.0793 0.096 Uiso 1 1 calc R .
O2W O 0.04983(9) 0.40607(13) 1.05638(11) 0.0352(6) Uani 1 1 d . .
H2WA H 0.0434 0.4058 1.0203 0.042 Uiso 1 1 d R .
H2WB H 0.0664 0.4453 1.0702 0.042 Uiso 1 1 d R .
O2 O 0.13715(15) 1.27395(16) 1.17681(16) 0.0735(10) Uani 1 1 d . .
O3 O 0.51496(9) 0.93165(16) 1.16356(12) 0.0472(7) Uani 1 1 d . .
O4 O 0.46733(10) 0.90087(16) 1.06472(12) 0.0494(7) Uani 1 1 d . .
H4A H 0.4953 0.9039 1.0673 0.074 Uiso 1 1 calc R .
O5 O 0.15870(11) 0.53009(15) 1.18660(14) 0.0545(8) Uani 1 1 d . .
H5A H 0.1442 0.4895 1.1825 0.082 Uiso 1 1 calc R .
O6 O 0.10388(11) 0.53454(15) 1.08584(14) 0.0547(8) Uani 1 1 d . .
O7 O 0.0439(3) 0.8741(4) 0.6756(4) 0.172(3) Uani 1 1 d . .
O8 O 0.1783(3) 0.3795(6) 0.0646(4) 0.211(4) Uani 1 1 d . .
N1 N 0.02644(14) 0.39318(18) 0.93984(15) 0.0478(8) Uani 1 1 d . .
N2 N -0.01760(14) 0.3889(2) 0.7529(2) 0.0632(10) Uani 1 1 d . .
C1 C 0.22207(12) 0.97489(18) 1.12443(15) 0.0294(7) Uani 1 1 d . .
C2 C 0.26705(12) 0.97618(17) 1.12314(15) 0.0292(7) Uani 1 1 d . .
C3 C 0.29008(12) 0.90940(17) 1.12332(15) 0.0285(7) Uani 1 1 d . .
C4 C 0.26912(12) 0.84172(17) 1.12522(15) 0.0284(7) Uani 1 1 d . .
C5 C 0.22443(12) 0.84049(17) 1.12609(15) 0.0282(7) Uani 1 1 d . .
C6 C 0.20067(12) 0.90690(17) 1.12508(15) 0.0283(7) Uani 1 1 d . .
C7 C 0.19735(12) 1.04486(17) 1.12492(15) 0.0292(7) Uani 1 1 d . .
C8 C 0.19295(13) 1.06278(18) 1.17432(16) 0.0323(8) Uani 1 1 d . .
H8A H 0.2053 1.0294 1.2077 0.039 Uiso 1 1 calc R .
C9 C 0.17100(14) 1.12832(18) 1.17584(17) 0.0362(8) Uani 1 1 d . .
H9A H 0.1692 1.1402 1.2105 0.043 Uiso 1 1 calc R .
C10 C 0.15161(14) 1.17670(18) 1.12655(17) 0.0352(8) Uani 1 1 d . .
C11 C 0.15510(14) 1.15907(18) 1.07672(16) 0.0358(8) Uani 1 1 d . .
H11A H 0.1416 1.1918 1.0428 0.043 Uiso 1 1 calc R .
C12 C 0.17809(13) 1.09398(18) 1.07588(16) 0.0332(8) Uani 1 1 d . .
H12A H 0.1807 1.0828 1.0416 0.040 Uiso 1 1 calc R .
C13 C 0.12845(15) 1.24712(19) 1.12815(19) 0.0411(9) Uani 1 1 d . .
C14 C 0.28935(12) 1.04845(18) 1.12239(15) 0.0300(7) Uani 1 1 d . .
C15 C 0.30838(14) 1.09616(19) 1.17212(16) 0.0352(8) Uani 1 1 d . .
H15A H 0.3088 1.0812 1.2077 0.042 Uiso 1 1 calc R .
C16 C 0.32672(14) 1.16511(19) 1.17061(17) 0.0367(8) Uani 1 1 d . .
H16A H 0.3394 1.1967 1.2052 0.044 Uiso 1 1 calc R .
C17 C 0.32689(13) 1.18895(18) 1.11919(17) 0.0334(8) Uani 1 1 d . .
C18 C 0.30903(13) 1.14026(19) 1.07057(17) 0.0356(8) Uani 1 1 d . .
H18A H 0.3094 1.1545 1.0353 0.043 Uiso 1 1 calc R .
C19 C 0.29062(13) 1.07130(19) 1.07203(17) 0.0347(8) Uani 1 1 d . .
H19A H 0.2787 1.0392 1.0379 0.042 Uiso 1 1 calc R .
C20 C 0.34535(15) 1.26729(19) 1.1182(2) 0.0441(9) Uani 1 1 d . .
C21 C 0.3093(2) 1.3223(2) 1.1212(3) 0.0716(15) Uani 1 1 d . .
H21A H 0.2748 1.3153 1.0856 0.107 Uiso 1 1 calc R .
H21B H 0.3206 1.3726 1.1211 0.107 Uiso 1 1 calc R .
H21C H 0.3094 1.3140 1.1589 0.107 Uiso 1 1 calc R .
C22 C 0.39952(16) 1.2783(2) 1.1737(2) 0.0526(11) Uani 1 1 d . .
H22A H 0.4225 1.2435 1.1714 0.079 Uiso 1 1 calc R .
H22B H 0.4000 1.2698 1.2116 0.079 Uiso 1 1 calc R .
H22C H 0.4106 1.3288 1.1736 0.079 Uiso 1 1 calc R .
C23 C 0.34542(18) 1.2820(2) 1.0601(2) 0.0565(11) Uani 1 1 d . .
H23A H 0.3110 1.2754 1.0242 0.085 Uiso 1 1 calc R .
H23B H 0.3685 1.2474 1.0578 0.085 Uiso 1 1 calc R .
H23C H 0.3567 1.3326 1.0609 0.085 Uiso 1 1 calc R .
C24 C 0.33778(12) 0.91105(17) 1.12166(15) 0.0277(7) Uani 1 1 d . .
C25 C 0.38341(13) 0.9336(2) 1.17247(16) 0.0398(9) Uani 1 1 d . .
H25A H 0.3846 0.9492 1.2084 0.048 Uiso 1 1 calc R .
C26 C 0.42739(13) 0.9337(2) 1.17120(17) 0.0427(9) Uani 1 1 d . .
H26A H 0.4586 0.9480 1.2067 0.051 Uiso 1 1 calc R .
C27 C 0.42638(12) 0.91305(18) 1.11897(16) 0.0308(7) Uani 1 1 d . .
C28 C 0.38060(14) 0.8919(2) 1.06810(18) 0.0438(9) Uani 1 1 d . .
H28A H 0.3790 0.8785 1.0314 0.053 Uiso 1 1 calc R .
C29 C 0.33715(14) 0.8899(2) 1.06997(18) 0.0433(9) Uani 1 1 d . .
H29A H 0.3062 0.8736 1.0349 0.052 Uiso 1 1 calc R .
C30 C 0.47368(13) 0.91632(18) 1.11812(16) 0.0329(8) Uani 1 1 d . .
C31 C 0.29432(12) 0.77152(17) 1.12634(16) 0.0299(7) Uani 1 1 d . .
C32 C 0.34043(14) 0.7509(2) 1.17625(18) 0.0432(9) Uani 1 1 d . .
H32A H 0.3565 0.7812 1.2118 0.052 Uiso 1 1 calc R .
C33 C 0.36382(16) 0.6865(2) 1.1754(2) 0.0584(12) Uani 1 1 d . .
H33A H 0.3955 0.6733 1.2108 0.070 Uiso 1 1 calc R .
C34 C 0.34249(15) 0.6406(2) 1.1246(2) 0.0501(11) Uani 1 1 d . .
C35 C 0.29584(15) 0.6608(2) 1.0755(2) 0.0503(11) Uani 1 1 d . .
H35A H 0.2796 0.6301 1.0402 0.060 Uiso 1 1 calc R .
C36 C 0.27201(14) 0.7247(2) 1.07613(17) 0.0400(9) Uani 1 1 d . .
H36A H 0.2396 0.7367 1.0414 0.048 Uiso 1 1 calc R .
C37 C 0.3705(2) 0.5747(4) 0.1178(3) 0.0420(18) Uani 0.686(12) 1 d PDU 1
C38 C 0.3881(4) 0.5262(5) 0.1745(4) 0.081(3) Uani 0.686(12) 1 d PDU 1
H38A H 0.4089 0.5556 0.2117 0.122 Uiso 0.686(12) 1 calc PR 1
H38B H 0.4082 0.4850 0.1740 0.122 Uiso 0.686(12) 1 calc PR 1
H38C H 0.3584 0.5072 0.1739 0.122 Uiso 0.686(12) 1 calc PR 1
C39 C 0.3387(4) 0.5278(5) 0.0616(5) 0.068(3) Uani 0.686(12) 1 d PDU 1
H39A H 0.3595 0.4877 0.0610 0.102 Uiso 0.686(12) 1 calc PR 1
H39B H 0.3258 0.5581 0.0247 0.102 Uiso 0.686(12) 1 calc PR 1
H39C H 0.3100 0.5071 0.0626 0.102 Uiso 0.686(12) 1 calc PR 1
C40 C 0.4170(3) 0.6023(4) 0.1190(6) 0.091(3) Uani 0.686(12) 1 d PDU 1
H40A H 0.4375 0.6330 0.1554 0.136 Uiso 0.686(12) 1 calc PR 1
H40B H 0.4064 0.6315 0.0820 0.136 Uiso 0.686(12) 1 calc PR 1
H40C H 0.4373 0.5602 0.1203 0.136 Uiso 0.686(12) 1 calc PR 1
C37' C 0.3709(6) 0.5657(10) 0.1457(9) 0.063(5) Uani 0.314(12) 1 d PDU 2
C38' C 0.3663(9) 0.5161(10) 0.1905(9) 0.082(6) Uani 0.314(12) 1 d PDU 2
H38D H 0.3791 0.5423 0.2293 0.122 Uiso 0.314(12) 1 calc PR 2
H38E H 0.3863 0.4712 0.1979 0.122 Uiso 0.314(12) 1 calc PR 2
H38F H 0.3306 0.5030 0.1729 0.122 Uiso 0.314(12) 1 calc PR 2
C39' C 0.3499(10) 0.5212(14) 0.0879(10) 0.071(7) Uani 0.314(12) 1 d PDU 2
H39D H 0.3525 0.5496 0.0574 0.107 Uiso 0.314(12) 1 calc PR 2
H39E H 0.3142 0.5094 0.0717 0.107 Uiso 0.314(12) 1 calc PR 2
H39F H 0.3693 0.4754 0.0969 0.107 Uiso 0.314(12) 1 calc PR 2
C40' C 0.4279(6) 0.5767(12) 0.1737(12) 0.097(7) Uani 0.314(12) 1 d PDU 2
H40D H 0.4422 0.6044 0.2121 0.146 Uiso 0.314(12) 1 calc PR 2
H40E H 0.4333 0.6040 0.1449 0.146 Uiso 0.314(12) 1 calc PR 2
H40F H 0.4446 0.5285 0.1821 0.146 Uiso 0.314(12) 1 calc PR 2
C41 C 0.20229(12) 0.76857(17) 1.12827(16) 0.0298(7) Uani 1 1 d . .
C42 C 0.22629(13) 0.72578(18) 1.18118(16) 0.0336(8) Uani 1 1 d . .
H42A H 0.2573 0.7422 1.2160 0.040 Uiso 1 1 calc R .
C43 C 0.20542(13) 0.65929(18) 1.18376(17) 0.0351(8) Uani 1 1 d . .
H43A H 0.2220 0.6310 1.2204 0.042 Uiso 1 1 calc R .
C44 C 0.16048(13) 0.63393(18) 1.13295(16) 0.0323(8) Uani 1 1 d . .
C45 C 0.13592(13) 0.67667(18) 1.07996(16) 0.0327(8) Uani 1 1 d . .
H45A H 0.1050 0.6600 1.0451 0.039 Uiso 1 1 calc R .
C46 C 0.15661(13) 0.74368(18) 1.07808(15) 0.0316(7) Uani 1 1 d . .
H46A H 0.1393 0.7729 1.0420 0.038 Uiso 1 1 calc R .
C47 C 0.13888(13) 0.56150(18) 1.13389(17) 0.0334(8) Uani 1 1 d . .
C48 C 0.15192(12) 0.90469(16) 1.12359(15) 0.0274(7) Uani 1 1 d . .
C49 C 0.14932(13) 0.87477(19) 1.17142(16) 0.0357(8) Uani 1 1 d . .
H49A H 0.1793 0.8563 1.2066 0.043 Uiso 1 1 calc R .
C50 C 0.10375(14) 0.8715(2) 1.16861(17) 0.0389(8) Uani 1 1 d . .
H50A H 0.1032 0.8506 1.2021 0.047 Uiso 1 1 calc R .
C51 C 0.05888(13) 0.89748(18) 1.11863(17) 0.0348(8) Uani 1 1 d . .
C52 C 0.06181(13) 0.9281(2) 1.07145(17) 0.0379(8) Uani 1 1 d . .
H52A H 0.0318 0.9469 1.0365 0.046 Uiso 1 1 calc R .
C53 C 0.10739(13) 0.93206(19) 1.07388(16) 0.0352(8) Uani 1 1 d . .
H53A H 0.1080 0.9540 1.0408 0.042 Uiso 1 1 calc R .
C54 C 0.00865(14) 0.8895(2) 1.1159(2) 0.0447(10) Uani 1 1 d . .
C55 C -0.0044(2) 0.8064(3) 1.1102(3) 0.092(2) Uani 1 1 d . .
H55A H 0.0233 0.7800 1.1454 0.138 Uiso 1 1 calc R .
H55B H -0.0087 0.7871 1.0722 0.138 Uiso 1 1 calc R .
H55C H -0.0359 0.7996 1.1095 0.138 Uiso 1 1 calc R .
C56 C -0.03450(16) 0.9299(3) 1.0616(2) 0.0690(14) Uani 1 1 d . .
H56A H -0.0265 0.9825 1.0649 0.104 Uiso 1 1 calc R .
H56B H -0.0659 0.9228 1.0613 0.104 Uiso 1 1 calc R .
H56C H -0.0390 0.9104 1.0235 0.104 Uiso 1 1 calc R .
C57 C 0.01419(18) 0.9190(3) 1.1741(2) 0.0642(13) Uani 1 1 d . .
H57A H 0.0225 0.9715 1.1781 0.096 Uiso 1 1 calc R .
H57B H 0.0414 0.8923 1.2095 0.096 Uiso 1 1 calc R .
H57C H -0.0178 0.9121 1.1724 0.096 Uiso 1 1 calc R .
C58 C -0.02069(17) 0.3853(2) 0.8926(2) 0.0544(11) Uani 1 1 d . .
H58A H -0.0468 0.3801 0.9010 0.065 Uiso 1 1 calc R .
C59 C -0.03438(19) 0.3841(2) 0.8327(2) 0.0583(12) Uani 1 1 d . .
H59A H -0.0691 0.3796 0.8007 0.070 Uiso 1 1 calc R .
C60 C 0.00222(18) 0.3893(2) 0.81984(18) 0.0495(11) Uani 1 1 d . .
C61 C 0.05257(18) 0.3959(2) 0.8679(2) 0.0541(11) Uani 1 1 d . .
H61A H 0.0793 0.3987 0.8604 0.065 Uiso 1 1 calc R .
C62 C 0.06264(17) 0.3982(2) 0.92752(19) 0.0520(10) Uani 1 1 d . .
H62A H 0.0968 0.4036 0.9607 0.062 Uiso 1 1 calc R .
C63 C 0.0146(4) 0.7596(5) 0.6659(7) 0.254(9) Uani 1 1 d . .
H63A H 0.0300 0.7680 0.7100 0.380 Uiso 1 1 calc R .
H63B H 0.0306 0.7168 0.6598 0.380 Uiso 1 1 calc R .
H63C H -0.0218 0.7506 0.6465 0.380 Uiso 1 1 calc R .
C64 C 0.0220(4) 0.8213(7) 0.6398(6) 0.169(5) Uani 1 1 d . .
C65 C 0.0034(6) 0.8258(12) 0.5745(5) 0.381(17) Uani 1 1 d . .
H65A H 0.0129 0.8734 0.5657 0.572 Uiso 1 1 calc R .
H65B H -0.0337 0.8210 0.5505 0.572 Uiso 1 1 calc R .
H65C H 0.0183 0.7860 0.5635 0.572 Uiso 1 1 calc R .
C66 C 0.2283(4) 0.4019(6) 0.1651(4) 0.154(4) Uani 1 1 d . .
H66A H 0.2155 0.3522 0.1643 0.232 Uiso 1 1 calc R .
H66B H 0.2177 0.4354 0.1861 0.232 Uiso 1 1 calc R .
H66C H 0.2654 0.4008 0.1870 0.232 Uiso 1 1 calc R .
C67 C 0.2079(3) 0.4270(7) 0.1033(4) 0.154(5) Uani 1 1 d . .
C68 C 0.2162(6) 0.4889(7) 0.0833(9) 0.307(13) Uani 1 1 d . .
H68A H 0.1972 0.4885 0.0383 0.460 Uiso 1 1 calc R .
H68B H 0.2526 0.4936 0.0993 0.460 Uiso 1 1 calc R .
H68C H 0.2052 0.5308 0.0974 0.460 Uiso 1 1 calc R .

loop_
_atom_site_aniso_label
_atom_site_aniso_U_11
_atom_site_aniso_U_22
_atom_site_aniso_U_33
_atom_site_aniso_U_23
_atom_site_aniso_U_13
_atom_site_aniso_U_12
O1W 0.0416(15) 0.0514(15) 0.0425(15) -0.0063(12) 0.0266(13) 0.0022(12)
O1 0.070(2) 0.0424(16) 0.083(2) 0.0165(16) 0.0432(19) 0.0280(15)
O2W 0.0426(14) 0.0346(13) 0.0350(13) 0.0010(10) 0.0251(12) 0.0021(11)
O2 0.130(3) 0.0411(17) 0.080(2) -0.0045(16) 0.077(2) 0.0159(18)
O3 0.0295(14) 0.0613(17) 0.0515(17) -0.0133(14) 0.0219(13) -0.0081(13)
O4 0.0403(15) 0.0719(19) 0.0475(16) -0.0086(14) 0.0312(13) -0.0035(14)
O5 0.0642(19) 0.0364(14) 0.067(2) 0.0095(14) 0.0377(16) -0.0080(13)
O6 0.0545(18) 0.0434(15) 0.0650(19) -0.0145(14) 0.0311(16) -0.0200(14)
O7 0.137(5) 0.119(5) 0.210(7) 0.022(5) 0.059(5) 0.006(4)
O8 0.137(6) 0.281(11) 0.163(7) -0.009(7) 0.044(5) 0.046(6)
N1 0.057(2) 0.0487(19) 0.0430(19) 0.0018(15) 0.0305(18) 0.0115(17)
N2 0.057(3) 0.052(2) 0.078(3) -0.008(2) 0.035(2) -0.0016(17)
C1 0.0283(17) 0.0273(16) 0.0329(18) -0.0003(14) 0.0166(15) 0.0003(14)
C2 0.0301(17) 0.0264(16) 0.0333(18) -0.0018(14) 0.0183(15) -0.0016(14)
C3 0.0266(17) 0.0290(17) 0.0304(17) -0.0003(14) 0.0155(14) -0.0006(14)
C4 0.0288(17) 0.0268(16) 0.0302(17) -0.0021(14) 0.0161(15) 0.0003(14)
C5 0.0283(17) 0.0248(16) 0.0309(17) -0.0005(13) 0.0153(14) -0.0012(13)
C6 0.0292(17) 0.0264(16) 0.0302(17) 0.0018(14) 0.0164(15) 0.0003(14)
C7 0.0266(17) 0.0257(16) 0.0371(19) -0.0019(14) 0.0181(15) -0.0028(13)
C8 0.0372(19) 0.0259(16) 0.0344(19) 0.0016(14) 0.0194(16) -0.0003(15)
C9 0.047(2) 0.0301(17) 0.038(2) -0.0044(15) 0.0277(18) -0.0003(16)
C10 0.039(2) 0.0257(17) 0.046(2) -0.0001(16) 0.0262(17) 0.0032(15)
C11 0.041(2) 0.0297(17) 0.040(2) 0.0100(15) 0.0241(17) 0.0114(16)
C12 0.0374(19) 0.0313(17) 0.0356(19) 0.0012(15) 0.0226(16) 0.0036(15)
C13 0.050(2) 0.0270(18) 0.055(2) 0.0065(18) 0.034(2) 0.0058(17)
C14 0.0279(17) 0.0273(16) 0.0368(19) -0.0013(14) 0.0187(15) -0.0006(14)
C15 0.040(2) 0.0350(18) 0.0349(19) -0.0021(15) 0.0227(17) -0.0048(16)
C16 0.041(2) 0.0326(18) 0.039(2) -0.0072(16) 0.0230(17) -0.0078(16)
C17 0.0310(18) 0.0263(17) 0.048(2) 0.0007(15) 0.0241(17) 0.0002(14)
C18 0.0372(19) 0.0348(19) 0.040(2) 0.0040(16) 0.0241(17) -0.0016(16)
C19 0.0368(19) 0.0313(18) 0.040(2) -0.0041(15) 0.0232(17) -0.0037(15)
C20 0.048(2) 0.0284(18) 0.068(3) -0.0024(18) 0.040(2) -0.0047(17)
C21 0.080(3) 0.029(2) 0.126(5) 0.007(2) 0.069(4) 0.007(2)
C22 0.057(3) 0.041(2) 0.067(3) -0.008(2) 0.038(2) -0.018(2)
C23 0.071(3) 0.038(2) 0.068(3) 0.007(2) 0.042(3) -0.012(2)
C24 0.0288(17) 0.0229(15) 0.0354(18) 0.0019(14) 0.0198(15) 0.0019(13)
C25 0.0346(19) 0.058(2) 0.0296(19) -0.0047(17) 0.0193(16) -0.0021(18)
C26 0.0269(19) 0.064(3) 0.035(2) -0.0054(18) 0.0150(16) -0.0046(18)
C27 0.0288(17) 0.0304(17) 0.0377(19) -0.0021(15) 0.0206(16) -0.0005(14)
C28 0.036(2) 0.062(3) 0.040(2) -0.0142(19) 0.0255(18) -0.0057(19)
C29 0.0294(19) 0.057(2) 0.043(2) -0.0145(19) 0.0191(17) -0.0069(17)
C30 0.0329(19) 0.0297(17) 0.040(2) 0.0004(15) 0.0217(17) 0.0007(15)
C31 0.0302(18) 0.0244(16) 0.0399(19) 0.0025(14) 0.0220(16) 0.0013(14)
C32 0.039(2) 0.040(2) 0.039(2) -0.0028(17) 0.0133(18) 0.0086(17)
C33 0.043(2) 0.045(2) 0.063(3) 0.002(2) 0.013(2) 0.018(2)
C34 0.039(2) 0.033(2) 0.075(3) -0.009(2) 0.028(2) 0.0012(17)
C35 0.042(2) 0.037(2) 0.067(3) -0.0193(19) 0.026(2) -0.0014(18)
C36 0.0338(19) 0.0367(19) 0.043(2) -0.0044(16) 0.0158(17) 0.0029(16)
C37 0.040(3) 0.034(3) 0.050(4) -0.010(3) 0.022(3) 0.010(2)
C38 0.096(6) 0.051(4) 0.080(5) 0.008(4) 0.036(4) 0.028(4)
C39 0.072(5) 0.051(4) 0.071(6) -0.017(4) 0.030(5) 0.018(4)
C40 0.062(4) 0.067(5) 0.158(8) -0.034(5) 0.069(5) 0.005(3)
C37' 0.062(7) 0.054(8) 0.065(8) 0.000(7) 0.028(6) 0.006(6)
C38' 0.085(9) 0.054(8) 0.087(9) 0.001(7) 0.034(7) 0.013(7)
C39' 0.070(10) 0.063(9) 0.079(11) -0.009(8) 0.039(8) 0.012(7)
C40' 0.083(9) 0.085(10) 0.116(11) -0.025(8) 0.048(7) 0.017(7)
C41 0.0303(18) 0.0254(16) 0.040(2) -0.0018(14) 0.0234(16) 0.0011(14)
C42 0.0314(18) 0.0307(17) 0.0331(18) 0.0010(15) 0.0134(15) -0.0017(15)
C43 0.038(2) 0.0293(17) 0.038(2) 0.0036(15) 0.0207(17) -0.0016(15)
C44 0.0355(19) 0.0257(16) 0.044(2) -0.0035(15) 0.0269(17) -0.0028(15)
C45 0.0311(18) 0.0344(18) 0.0339(19) -0.0054(15) 0.0182(15) -0.0084(15)
C46 0.0318(18) 0.0306(17) 0.0321(18) 0.0039(14) 0.0168(15) 0.0016(15)
C47 0.0353(19) 0.0268(17) 0.044(2) -0.0010(16) 0.0249(17) -0.0023(15)
C48 0.0252(16) 0.0221(15) 0.0342(18) -0.0016(14) 0.0154(14) -0.0028(13)
C49 0.0295(18) 0.0384(19) 0.038(2) 0.0068(16) 0.0169(16) 0.0052(15)
C50 0.038(2) 0.044(2) 0.043(2) 0.0083(17) 0.0273(18) 0.0029(17)
C51 0.0313(19) 0.0295(17) 0.049(2) -0.0012(16) 0.0254(17) -0.0013(15)
C52 0.0251(17) 0.040(2) 0.044(2) 0.0067(17) 0.0151(16) 0.0045(15)
C53 0.0333(19) 0.0371(19) 0.039(2) 0.0081(16) 0.0221(16) 0.0048(16)
C54 0.034(2) 0.043(2) 0.067(3) 0.0045(19) 0.033(2) 0.0028(17)
C55 0.071(4) 0.058(3) 0.180(7) -0.005(4) 0.089(4) -0.016(3)
C56 0.033(2) 0.104(4) 0.074(3) 0.013(3) 0.032(2) 0.006(2)
C57 0.053(3) 0.088(3) 0.073(3) 0.010(3) 0.047(3) 0.015(3)
C58 0.053(3) 0.061(3) 0.055(3) 0.002(2) 0.032(2) 0.010(2)
C59 0.067(3) 0.058(3) 0.043(2) 0.001(2) 0.025(2) 0.007(2)
C60 0.074(3) 0.040(2) 0.031(2) 0.0039(17) 0.025(2) 0.013(2)
C61 0.069(3) 0.050(2) 0.063(3) 0.007(2) 0.050(3) 0.012(2)
C62 0.052(3) 0.058(3) 0.044(2) 0.005(2) 0.025(2) 0.011(2)
C63 0.143(9) 0.061(5) 0.375(19) -0.025(8) 0.016(10) 0.002(6)
C64 0.093(6) 0.120(8) 0.242(14) -0.057(9) 0.055(7) 0.019(6)
C65 0.322(19) 0.72(4) 0.137(9) 0.190(16) 0.147(12) 0.40(3)
C66 0.143(8) 0.227(11) 0.108(6) 0.017(7) 0.077(6) 0.083(7)
C67 0.063(4) 0.253(13) 0.104(6) -0.087(8) 0.016(4) 0.051(6)
C68 0.38(2) 0.160(10) 0.67(4) 0.180(16) 0.47(3) 0.120(12)

loop_
_atom_type_symbol
_atom_type_description
_atom_type_scat_dispersion_real
_atom_type_scat_dispersion_imag
_atom_type_scat_source
C C 0.0033 0.0016 'International Tables Vol C Tables 4.2.6.8 and 6.1.1.4'
H H 0.0000 0.0000 'International Tables Vol C Tables 4.2.6.8 and 6.1.1.4'
N N 0.0061 0.0033 'International Tables Vol C Tables 4.2.6.8 and 6.1.1.4'
O O 0.0106 0.0060 'International Tables Vol C Tables 4.2.6.8 and 6.1.1.4'

loop_
_geom_angle_atom_site_label_1
_geom_angle_atom_site_label_2
_geom_angle_atom_site_label_3
_geom_angle
_geom_angle_site_symmetry_1
_geom_angle_site_symmetry_3
H1WA O1W H1WB 105.8 . .
C13 O1 H1A 109.5 . .
H2WA O2W H2WB 101.8 . .
C30 O4 H4A 109.5 . .
C47 O5 H5A 109.5 . .
C58 N1 C62 117.1(4) . .
N2 N2 C60 107.8(5) 2_556 .
C6 C1 C2 119.6(3) . .
C6 C1 C7 119.9(3) . .
C2 C1 C7 120.5(3) . .
C3 C2 C1 119.6(3) . .
C3 C2 C14 121.3(3) . .
C1 C2 C14 119.2(3) . .
C4 C3 C2 120.6(3) . .
C4 C3 C24 120.1(3) . .
C2 C3 C24 119.4(3) . .
C5 C4 C3 119.8(3) . .
C5 C4 C31 120.2(3) . .
C3 C4 C31 120.0(3) . .
C4 C5 C6 120.1(3) . .
C4 C5 C41 119.8(3) . .
C6 C5 C41 120.1(3) . .
C1 C6 C5 120.3(3) . .
C1 C6 C48 120.2(3) . .
C5 C6 C48 119.5(3) . .
C8 C7 C12 118.4(3) . .
C8 C7 C1 120.7(3) . .
C12 C7 C1 120.9(3) . .
C9 C8 C7 121.3(3) . .
C9 C8 H8A 119.4 . .
C7 C8 H8A 119.4 . .
C8 C9 C10 119.9(3) . .
C8 C9 H9A 120.1 . .
C10 C9 H9A 120.1 . .
C11 C10 C9 119.4(3) . .
C11 C10 C13 120.4(3) . .
C9 C10 C13 120.1(3) . .
C10 C11 C12 120.5(3) . .
C10 C11 H11A 119.7 . .
C12 C11 H11A 119.7 . .
C11 C12 C7 120.5(3) . .
C11 C12 H12A 119.8 . .
C7 C12 H12A 119.8 . .
O2 C13 O1 123.6(4) . .
O2 C13 C10 121.6(4) . .
O1 C13 C10 114.8(3) . .
C19 C14 C15 117.8(3) . .
C19 C14 C2 121.5(3) . .
C15 C14 C2 120.6(3) . .
C16 C15 C14 121.1(3) . .
C16 C15 H15A 119.4 . .
C14 C15 H15A 119.4 . .
C15 C16 C17 121.1(3) . .
C15 C16 H16A 119.4 . .
C17 C16 H16A 119.4 . .
C18 C17 C16 117.2(3) . .
C18 C17 C20 123.3(3) . .
C16 C17 C20 119.5(3) . .
C17 C18 C19 121.7(3) . .
C17 C18 H18A 119.2 . .
C19 C18 H18A 119.2 . .
C14 C19 C18 121.0(3) . .
C14 C19 H19A 119.5 . .
C18 C19 H19A 119.5 . .
C23 C20 C21 108.7(4) . .
C23 C20 C22 108.5(3) . .
C21 C20 C22 109.7(4) . .
C23 C20 C17 112.0(3) . .
C21 C20 C17 108.1(3) . .
C22 C20 C17 109.8(3) . .
C20 C21 H21A 109.5 . .
C20 C21 H21B 109.5 . .
H21A C21 H21B 109.5 . .
C20 C21 H21C 109.5 . .
H21A C21 H21C 109.5 . .
H21B C21 H21C 109.5 . .
C20 C22 H22A 109.5 . .
C20 C22 H22B 109.5 . .
H22A C22 H22B 109.5 . .
C20 C22 H22C 109.5 . .
H22A C22 H22C 109.5 . .
H22B C22 H22C 109.5 . .
C20 C23 H23A 109.5 . .
C20 C23 H23B 109.5 . .
H23A C23 H23B 109.5 . .
C20 C23 H23C 109.5 . .
H23A C23 H23C 109.5 . .
H23B C23 H23C 109.5 . .
C29 C24 C25 118.4(3) . .
C29 C24 C3 121.0(3) . .
C25 C24 C3 120.5(3) . .
C24 C25 C26 120.4(3) . .
C24 C25 H25A 119.8 . .
C26 C25 H25A 119.8 . .
C27 C26 C25 120.9(3) . .
C27 C26 H26A 119.6 . .
C25 C26 H26A 119.6 . .
C28 C27 C26 118.5(3) . .
C28 C27 C30 121.8(3) . .
C26 C27 C30 119.7(3) . .
C29 C28 C27 120.6(3) . .
C29 C28 H28A 119.7 . .
C27 C28 H28A 119.7 . .
C24 C29 C28 121.2(3) . .
C24 C29 H29A 119.4 . .
C28 C29 H29A 119.4 . .
O3 C30 O4 123.1(3) . .
O3 C30 C27 122.6(3) . .
O4 C30 C27 114.2(3) . .
C32 C31 C36 117.4(3) . .
C32 C31 C4 121.9(3) . .
C36 C31 C4 120.7(3) . .
C31 C32 C33 120.8(4) . .
C31 C32 H32A 119.6 . .
C33 C32 H32A 119.6 . .
C32 C33 C34 122.1(4) . .
C32 C33 H33A 118.9 . .
C34 C33 H33A 118.9 . .
C35 C34 C33 116.7(4) . .
C35 C34 C37 119.0(4) . 1_556
C33 C34 C37 123.9(4) . 1_556
C35 C34 C37' 132.9(7) . 1_556
C33 C34 C37' 107.4(8) . 1_556
C37 C34 C37' 27.4(6) 1_556 1_556
C34 C35 C36 121.5(4) . .
C34 C35 H35A 119.2 . .
C36 C35 H35A 119.2 . .
C35 C36 C31 121.4(4) . .
C35 C36 H36A 119.3 . .
C31 C36 H36A 119.3 . .
C39 C37 C40 109.8(7) . .
C39 C37 C38 107.9(7) . .
C40 C37 C38 108.5(7) . .
C39 C37 C34 115.1(6) . 1_554
C40 C37 C34 109.4(5) . 1_554
C38 C37 C34 105.8(5) . 1_554
C37 C38 H38A 109.5 . .
C37 C38 H38B 109.5 . .
H38A C38 H38B 109.5 . .
C37 C38 H38C 109.5 . .
H38A C38 H38C 109.5 . .
H38B C38 H38C 109.5 . .
C37 C39 H39A 109.5 . .
C37 C39 H39B 109.5 . .
H39A C39 H39B 109.5 . .
C37 C39 H39C 109.5 . .
H39A C39 H39C 109.5 . .
H39B C39 H39C 109.5 . .
C37 C40 H40A 109.5 . .
C37 C40 H40B 109.5 . .
H40A C40 H40B 109.5 . .
C37 C40 H40C 109.5 . .
H40A C40 H40C 109.5 . .
H40B C40 H40C 109.5 . .
C39' C37' C38' 105.3(16) . .
C39' C37' C40' 108.6(17) . .
C38' C37' C40' 105.8(18) . .
C39' C37' C34 104.9(15) . 1_554
C38' C37' C34 121.1(13) . 1_554
C40' C37' C34 110.5(13) . 1_554
C37' C38' H38D 109.5 . .
C37' C38' H38E 109.5 . .
H38D C38' H38E 109.5 . .
C37' C38' H38F 109.5 . .
H38D C38' H38F 109.5 . .
H38E C38' H38F 109.5 . .
C37' C39' H39D 109.5 . .
C37' C39' H39E 109.5 . .
H39D C39' H39E 109.5 . .
C37' C39' H39F 109.5 . .
H39D C39' H39F 109.5 . .
H39E C39' H39F 109.5 . .
C37' C40' H40D 109.5 . .
C37' C40' H40E 109.5 . .
H40D C40' H40E 109.5 . .
C37' C40' H40F 109.5 . .
H40D C40' H40F 109.5 . .
H40E C40' H40F 109.5 . .
C42 C41 C46 118.6(3) . .
C42 C41 C5 120.6(3) . .
C46 C41 C5 120.9(3) . .
C43 C42 C41 120.8(3) . .
C43 C42 H42A 119.6 . .
C41 C42 H42A 119.6 . .
C42 C43 C44 120.3(3) . .
C42 C43 H43A 119.8 . .
C44 C43 H43A 119.8 . .
C43 C44 C45 119.3(3) . .
C43 C44 C47 121.1(3) . .
C45 C44 C47 119.6(3) . .
C46 C45 C44 120.0(3) . .
C46 C45 H45A 120.0 . .
C44 C45 H45A 120.0 . .
C45 C46 C41 121.0(3) . .
C45 C46 H46A 119.5 . .
C41 C46 H46A 119.5 . .
O6 C47 O5 123.6(3) . .
O6 C47 C44 120.1(3) . .
O5 C47 C44 116.3(3) . .
C53 C48 C49 117.3(3) . .
C53 C48 C6 121.0(3) . .
C49 C48 C6 121.7(3) . .
C50 C49 C48 121.0(3) . .
C50 C49 H49A 119.5 . .
C48 C49 H49A 119.5 . .
C49 C50 C51 122.2(3) . .
C49 C50 H50A 118.9 . .
C51 C50 H50A 118.9 . .
C52 C51 C50 116.6(3) . .
C52 C51 C54 122.7(3) . .
C50 C51 C54 120.6(3) . .
C51 C52 C53 121.7(3) . .
C51 C52 H52A 119.1 . .
C53 C52 H52A 119.1 . .
C48 C53 C52 121.2(3) . .
C48 C53 H53A 119.4 . .
C52 C53 H53A 119.4 . .
C57 C54 C56 108.7(4) . .
C57 C54 C51 110.3(3) . .
C56 C54 C51 112.1(3) . .
C57 C54 C55 108.9(4) . .
C56 C54 C55 109.0(4) . .
C51 C54 C55 107.8(3) . .
C54 C55 H55A 109.5 . .
C54 C55 H55B 109.5 . .
H55A C55 H55B 109.5 . .
C54 C55 H55C 109.5 . .
H55A C55 H55C 109.5 . .
H55B C55 H55C 109.5 . .
C54 C56 H56A 109.5 . .
C54 C56 H56B 109.5 . .
H56A C56 H56B 109.5 . .
C54 C56 H56C 109.5 . .
H56A C56 H56C 109.5 . .
H56B C56 H56C 109.5 . .
C54 C57 H57A 109.5 . .
C54 C57 H57B 109.5 . .
H57A C57 H57B 109.5 . .
C54 C57 H57C 109.5 . .
H57A C57 H57C 109.5 . .
H57B C57 H57C 109.5 . .
N1 C58 C59 124.5(4) . .
N1 C58 H58A 117.8 . .
C59 C58 H58A 117.8 . .
C60 C59 C58 118.8(4) . .
C60 C59 H59A 120.6 . .
C58 C59 H59A 120.6 . .
C59 C60 C61 119.0(4) . .
C59 C60 N2 113.7(4) . .
C61 C60 N2 127.3(4) . .
C60 C61 C62 117.9(4) . .
C60 C61 H61A 121.0 . .
C62 C61 H61A 121.0 . .
N1 C62 C61 122.7(4) . .
N1 C62 H62A 118.7 . .
C61 C62 H62A 118.7 . .
C64 C63 H63A 109.5 . .
C64 C63 H63B 109.5 . .
H63A C63 H63B 109.5 . .
C64 C63 H63C 109.5 . .
H63A C63 H63C 109.5 . .
H63B C63 H63C 109.5 . .
O7 C64 C63 115.3(14) . .
O7 C64 C65 122.1(16) . .
C63 C64 C65 122.6(14) . .
C64 C65 H65A 109.5 . .
C64 C65 H65B 109.5 . .
H65A C65 H65B 109.5 . .
C64 C65 H65C 109.5 . .
H65A C65 H65C 109.5 . .
H65B C65 H65C 109.5 . .
C67 C66 H66A 109.5 . .
C67 C66 H66B 109.5 . .
H66A C66 H66B 109.5 . .
C67 C66 H66C 109.5 . .
H66A C66 H66C 109.5 . .
H66B C66 H66C 109.5 . .
O8 C67 C68 118.9(14) . .
O8 C67 C66 111.2(14) . .
C68 C67 C66 129.9(13) . .
C67 C68 H68A 109.5 . .
C67 C68 H68B 109.5 . .
H68A C68 H68B 109.5 . .
C67 C68 H68C 109.5 . .
H68A C68 H68C 109.5 . .
H68B C68 H68C 109.5 . .

loop_
_geom_bond_atom_site_label_1
_geom_bond_atom_site_label_2
_geom_bond_distance
_geom_bond_site_symmetry_2
O1W H1WA 0.8400 .
O1W H1WB 0.8401 .
O1 C13 1.298(5) .
O1 H1A 0.8400 .
O2W H2WA 0.8400 .
O2W H2WB 0.8400 .
O2 C13 1.233(5) .
O3 C30 1.223(4) .
O4 C30 1.312(4) .
O4 H4A 0.8400 .
O5 C47 1.287(4) .
O5 H5A 0.8400 .
O6 C47 1.233(4) .
O7 C64 1.251(11) .
O8 C67 1.268(11) .
N1 C58 1.322(5) .
N1 C62 1.327(5) .
N2 N2 1.181(7) 2_556
N2 C60 1.491(6) .
C1 C6 1.407(4) .
C1 C2 1.418(5) .
C1 C7 1.489(4) .
C2 C3 1.407(4) .
C2 C14 1.489(4) .
C3 C4 1.404(4) .
C3 C24 1.508(4) .
C4 C5 1.403(4) .
C4 C31 1.489(4) .
C5 C6 1.407(4) .
C5 C41 1.491(4) .
C6 C48 1.498(4) .
C7 C8 1.389(5) .
C7 C12 1.394(5) .
C8 C9 1.383(5) .
C8 H8A 0.9500 .
C9 C10 1.390(5) .
C9 H9A 0.9500 .
C10 C11 1.382(5) .
C10 C13 1.479(5) .
C11 C12 1.388(5) .
C11 H11A 0.9500 .
C12 H12A 0.9500 .
C14 C19 1.383(5) .
C14 C15 1.390(5) .
C15 C16 1.385(5) .
C15 H15A 0.9500 .
C16 C17 1.396(5) .
C16 H16A 0.9500 .
C17 C18 1.384(5) .
C17 C20 1.539(5) .
C18 C19 1.386(5) .
C18 H18A 0.9500 .
C19 H19A 0.9500 .
C20 C23 1.521(6) .
C20 C21 1.534(6) .
C20 C22 1.535(6) .
C21 H21A 0.9800 .
C21 H21B 0.9800 .
C21 H21C 0.9800 .
C22 H22A 0.9800 .
C22 H22B 0.9800 .
C22 H22C 0.9800 .
C23 H23A 0.9800 .
C23 H23B 0.9800 .
C23 H23C 0.9800 .
C24 C29 1.376(5) .
C24 C25 1.384(5) .
C25 C26 1.387(5) .
C25 H25A 0.9500 .
C26 C27 1.381(5) .
C26 H26A 0.9500 .
C27 C28 1.380(5) .
C27 C30 1.485(5) .
C28 C29 1.379(5) .
C28 H28A 0.9500 .
C29 H29A 0.9500 .
C31 C32 1.373(5) .
C31 C36 1.386(5) .
C32 C33 1.384(5) .
C32 H32A 0.9500 .
C33 C34 1.386(6) .
C33 H33A 0.9500 .
C34 C35 1.373(6) .
C34 C37 1.545(7) 1_556
C34 C37' 1.55(2) 1_556
C35 C36 1.382(5) .
C35 H35A 0.9500 .
C36 H36A 0.9500 .
C37 C39 1.508(9) .
C37 C40 1.516(9) .
C37 C38 1.535(9) .
C37 C34 1.545(7) 1_554
C38 H38A 0.9800 .
C38 H38B 0.9800 .
C38 H38C 0.9800 .
C39 H39A 0.9800 .
C39 H39B 0.9800 .
C39 H39C 0.9800 .
C40 H40A 0.9800 .
C40 H40B 0.9800 .
C40 H40C 0.9800 .
C37' C39' 1.504(14) .
C37' C38' 1.527(14) .
C37' C40' 1.530(14) .
C37' C34 1.55(2) 1_554
C38' H38D 0.9800 .
C38' H38E 0.9800 .
C38' H38F 0.9800 .
C39' H39D 0.9800 .
C39' H39E 0.9800 .
C39' H39F 0.9800 .
C40' H40D 0.9800 .
C40' H40E 0.9800 .
C40' H40F 0.9800 .
C41 C42 1.391(5) .
C41 C46 1.392(5) .
C42 C43 1.389(5) .
C42 H42A 0.9500 .
C43 C44 1.389(5) .
C43 H43A 0.9500 .
C44 C45 1.392(5) .
C44 C47 1.483(5) .
C45 C46 1.389(5) .
C45 H45A 0.9500 .
C46 H46A 0.9500 .
C48 C53 1.384(5) .
C48 C49 1.388(5) .
C49 C50 1.382(5) .
C49 H49A 0.9500 .
C50 C51 1.384(5) .
C50 H50A 0.9500 .
C51 C52 1.383(5) .
C51 C54 1.534(5) .
C52 C53 1.388(5) .
C52 H52A 0.9500 .
C53 H53A 0.9500 .
C54 C57 1.513(6) .
C54 C56 1.515(6) .
C54 C55 1.548(6) .
C55 H55A 0.9800 .
C55 H55B 0.9800 .
C55 H55C 0.9800 .
C56 H56A 0.9800 .
C56 H56B 0.9800 .
C56 H56C 0.9800 .
C57 H57A 0.9800 .
C57 H57B 0.9800 .
C57 H57C 0.9800 .
C58 C59 1.365(6) .
C58 H58A 0.9500 .
C59 C60 1.349(6) .
C59 H59A 0.9500 .
C60 C61 1.391(6) .
C61 C62 1.394(6) .
C61 H61A 0.9500 .
C62 H62A 0.9500 .
C63 C64 1.387(17) .
C63 H63A 0.9800 .
C63 H63B 0.9800 .
C63 H63C 0.9800 .
C64 C65 1.460(15) .
C65 H65A 0.9800 .
C65 H65B 0.9800 .
C65 H65C 0.9800 .
C66 C67 1.437(13) .
C66 H66A 0.9800 .
C66 H66B 0.9800 .
C66 H66C 0.9800 .
C67 C68 1.321(16) .
C68 H68A 0.9800 .
C68 H68B 0.9800 .
C68 H68C 0.9800 .

loop_
_geom_hbond_atom_site_label_D
_geom_hbond_atom_site_label_H
_geom_hbond_atom_site_label_A
_geom_hbond_distance_DH
_geom_hbond_distance_HA
_geom_hbond_distance_DA
_geom_hbond_angle_DHA
_geom_hbond_site_symmetry_A
O1W H1WA O2 0.84 1.89 2.726(4) 171.9 .
O1W H1WB O3 0.84 1.94 2.781(4) 173.5 3_455
O1 H1A O2W 0.84 1.89 2.689(4) 157.7 1_565
O2W H2WA N1 0.84 1.86 2.696(4) 172.8 .
O2W H2WB O6 0.84 1.91 2.736(4) 167.8 .
O4 H4A O2W 0.84 1.86 2.690(3) 168.5 3
O5 H5A O1W 0.84 1.80 2.613(4) 161.4 1_545

loop_
_geom_torsion_atom_site_label_1
_geom_torsion_atom_site_label_2
_geom_torsion_atom_site_label_3
_geom_torsion_atom_site_label_4
_geom_torsion
_geom_torsion_site_symmetry_1
_geom_torsion_site_symmetry_4
C6 C1 C2 C3 -0.8(5) . .
C7 C1 C2 C3 179.4(3) . .
C6 C1 C2 C14 179.9(3) . .
C7 C1 C2 C14 0.1(5) . .
C1 C2 C3 C4 -0.5(5) . .
C14 C2 C3 C4 178.8(3) . .
C1 C2 C3 C24 179.7(3) . .
C14 C2 C3 C24 -1.0(5) . .
C2 C3 C4 C5 0.9(5) . .
C24 C3 C4 C5 -179.3(3) . .
C2 C3 C4 C31 -179.1(3) . .
C24 C3 C4 C31 0.7(5) . .
C3 C4 C5 C6 0.0(5) . .
C31 C4 C5 C6 179.9(3) . .
C3 C4 C5 C41 -179.8(3) . .
C31 C4 C5 C41 0.1(5) . .
C2 C1 C6 C5 1.7(5) . .
C7 C1 C6 C5 -178.5(3) . .
C2 C1 C6 C48 -177.3(3) . .
C7 C1 C6 C48 2.6(5) . .
C4 C5 C6 C1 -1.3(5) . .
C41 C5 C6 C1 178.5(3) . .
C4 C5 C6 C48 177.7(3) . .
C41 C5 C6 C48 -2.5(5) . .
C6 C1 C7 C8 62.9(4) . .
C2 C1 C7 C8 -117.2(4) . .
C6 C1 C7 C12 -117.1(4) . .
C2 C1 C7 C12 62.7(4) . .
C12 C7 C8 C9 -1.3(5) . .
C1 C7 C8 C9 178.7(3) . .
C7 C8 C9 C10 1.8(5) . .
C8 C9 C10 C11 -0.8(5) . .
C8 C9 C10 C13 -179.5(3) . .
C9 C10 C11 C12 -0.5(5) . .
C13 C10 C11 C12 178.2(3) . .
C10 C11 C12 C7 1.0(5) . .
C8 C7 C12 C11 -0.1(5) . .
C1 C7 C12 C11 180.0(3) . .
C11 C10 C13 O2 -159.3(4) . .
C9 C10 C13 O2 19.4(6) . .
C11 C10 C13 O1 21.6(5) . .
C9 C10 C13 O1 -159.7(4) . .
C3 C2 C14 C19 67.5(5) . .
C1 C2 C14 C19 -113.3(4) . .
C3 C2 C14 C15 -114.3(4) . .
C1 C2 C14 C15 64.9(4) . .
C19 C14 C15 C16 1.7(5) . .
C2 C14 C15 C16 -176.5(3) . .
C14 C15 C16 C17 -0.2(5) . .
C15 C16 C17 C18 -1.4(5) . .
C15 C16 C17 C20 177.2(3) . .
C16 C17 C18 C19 1.4(5) . .
C20 C17 C18 C19 -177.1(3) . .
C15 C14 C19 C18 -1.7(5) . .
C2 C14 C19 C18 176.6(3) . .
C17 C18 C19 C14 0.1(5) . .
C18 C17 C20 C23 -4.5(5) . .
C16 C17 C20 C23 177.0(3) . .
C18 C17 C20 C21 115.2(4) . .
C16 C17 C20 C21 -63.3(5) . .
C18 C17 C20 C22 -125.1(4) . .
C16 C17 C20 C22 56.4(4) . .
C4 C3 C24 C29 71.4(4) . .
C2 C3 C24 C29 -108.8(4) . .
C4 C3 C24 C25 -108.2(4) . .
C2 C3 C24 C25 71.6(4) . .
C29 C24 C25 C26 -1.0(6) . .
C3 C24 C25 C26 178.7(3) . .
C24 C25 C26 C27 1.6(6) . .
C25 C26 C27 C28 -0.5(6) . .
C25 C26 C27 C30 177.7(3) . .
C26 C27 C28 C29 -1.3(6) . .
C30 C27 C28 C29 -179.5(4) . .
C25 C24 C29 C28 -0.9(6) . .
C3 C24 C29 C28 179.5(3) . .
C27 C28 C29 C24 2.0(6) . .
C28 C27 C30 O3 -176.5(4) . .
C26 C27 C30 O3 5.4(5) . .
C28 C27 C30 O4 3.0(5) . .
C26 C27 C30 O4 -175.1(3) . .
C5 C4 C31 C32 -111.2(4) . .
C3 C4 C31 C32 68.8(5) . .
C5 C4 C31 C36 69.6(4) . .
C3 C4 C31 C36 -110.4(4) . .
C36 C31 C32 C33 1.3(6) . .
C4 C31 C32 C33 -177.9(4) . .
C31 C32 C33 C34 0.8(7) . .
C32 C33 C34 C35 -2.2(7) . .
C32 C33 C34 C37 170.5(5) . 1_556
C32 C33 C34 C37' -165.1(8) . 1_556
C33 C34 C35 C36 1.6(7) . .
C37 C34 C35 C36 -171.5(5) 1_556 .
C37' C34 C35 C36 159.1(11) 1_556 .
C34 C35 C36 C31 0.4(6) . .
C32 C31 C36 C35 -1.9(6) . .
C4 C31 C36 C35 177.4(3) . .
C4 C5 C41 C42 70.7(4) . .
C6 C5 C41 C42 -109.1(4) . .
C4 C5 C41 C46 -110.9(4) . .
C6 C5 C41 C46 69.3(4) . .
C46 C41 C42 C43 0.6(5) . .
C5 C41 C42 C43 179.0(3) . .
C41 C42 C43 C44 1.0(5) . .
C42 C43 C44 C45 -1.6(5) . .
C42 C43 C44 C47 177.2(3) . .
C43 C44 C45 C46 0.6(5) . .
C47 C44 C45 C46 -178.2(3) . .
C44 C45 C46 C41 1.1(5) . .
C42 C41 C46 C45 -1.7(5) . .
C5 C41 C46 C45 179.9(3) . .
C43 C44 C47 O6 -168.3(3) . .
C45 C44 C47 O6 10.5(5) . .
C43 C44 C47 O5 11.7(5) . .
C45 C44 C47 O5 -169.6(3) . .
C1 C6 C48 C53 62.8(4) . .
C5 C6 C48 C53 -116.1(4) . .
C1 C6 C48 C49 -117.7(4) . .
C5 C6 C48 C49 63.4(4) . .
C53 C48 C49 C50 1.2(5) . .
C6 C48 C49 C50 -178.3(3) . .
C48 C49 C50 C51 0.0(6) . .
C49 C50 C51 C52 -0.8(6) . .
C49 C50 C51 C54 177.1(3) . .
C50 C51 C52 C53 0.4(5) . .
C54 C51 C52 C53 -177.4(3) . .
C49 C48 C53 C52 -1.5(5) . .
C6 C48 C53 C52 178.0(3) . .
C51 C52 C53 C48 0.7(6) . .
C52 C51 C54 C57 -130.8(4) . .
C50 C51 C54 C57 51.5(5) . .
C52 C51 C54 C56 -9.5(5) . .
C50 C51 C54 C56 172.7(4) . .
C52 C51 C54 C55 110.5(5) . .
C50 C51 C54 C55 -67.3(5) . .
C62 N1 C58 C59 -1.9(6) . .
N1 C58 C59 C60 1.8(7) . .
C58 C59 C60 C61 -0.1(6) . .
C58 C59 C60 N2 -178.8(4) . .
N2 N2 C60 C59 -175.6(3) 2_556 .
N2 N2 C60 C61 5.9(4) 2_556 .
C59 C60 C61 C62 -1.2(6) . .
N2 C60 C61 C62 177.2(4) . .
C58 N1 C62 C61 0.3(6) . .
C60 C61 C62 N1 1.2(6) . .
